data_7712353
loop_
_publ_author_name
'Makino, Yusuke'
'Yoshida, Masaki'
'Hayashi, Shotaro'
'Sasaki, Toshiyuki'
'Takamizawa, Satoshi'
'Kobayashi, Atsushi'
'Kato, Masako'

_publ_section_title
;
 Elastic and bright assembly-induced luminescent crystal of platinum(II)
 complexes with near-unity emission quantum yield
;
_journal_name_full 'Dalton Transactions'
_journal_paper_doi 10.1039/D3DT00192J
_journal_year 2023
_chemical_formula_moiety 'C17 H11 Br N2 O2 Pt'
_chemical_formula_sum 'C17 H11 Br N2 O2 Pt'
_chemical_formula_weight 550.28
_space_group_crystal_system orthorhombic
_space_group_IT_number 19
_space_group_name_Hall 'P 2ac 2ab'
_space_group_name_H-M_alt 'P 21 21 21'
_atom_sites_solution_hydrogens geom
_atom_sites_solution_primary dual
_audit_creation_date 2021-07-01
_audit_creation_method
;
Olex2 1.3
(compiled 2020.11.12 svn.r5f609507 for OlexSys, GUI svn.r6272)
;
_audit_update_record
;
2022-12-09 deposited with the CCDC.	2023-02-21 downloaded from the CCDC.
;
_cell_angle_alpha 90
_cell_angle_beta 90
_cell_angle_gamma 90
_cell_formula_units_Z 4
_cell_length_a 7.17880(10)
_cell_length_b 20.8576(4)
_cell_length_c 9.8686(2)
_cell_measurement_reflns_used 3922
_cell_measurement_temperature 150
_cell_measurement_theta_max 76.6760
_cell_measurement_theta_min 4.2180
_cell_volume 1477.65(5)
_computing_cell_refinement 'CrysAlisPro 1.171.39.45h (Rigaku OD, 2018)'
_computing_data_collection 'CrysAlisPro 1.171.39.45h (Rigaku OD, 2018)'
_computing_data_reduction 'CrysAlisPro 1.171.39.45h (Rigaku OD, 2018)'
_computing_molecular_graphics 'Olex2 1.3 (Dolomanov et al., 2009)'
_computing_publication_material 'Olex2 1.3 (Dolomanov et al., 2009)'
_computing_structure_refinement 'SHELXL 2018/3 (Sheldrick, 2015)'
_computing_structure_solution 'SHELXT 2018/2 (Sheldrick, 2018)'
_diffrn_ambient_temperature 150
_diffrn_detector 'CCD plate'
_diffrn_detector_type HyPix
_diffrn_measured_fraction_theta_full 0.999
_diffrn_measured_fraction_theta_max 0.960
_diffrn_measurement_details
;
List of Runs (angles in degrees, time in seconds):

  # Type    Start    End  Width  t~exp~   \w     \q     \k     \f   Frames
#--------------------------------------------------------------------------
  1  \w     18.00  68.00   0.50    7.54    --   46.37 -73.00 -23.00  100
  2  \w     69.00 102.00   0.50    5.66    --  108.56 -73.00 -23.00   66
  3  \w     36.00  64.00   0.50    5.66    --  108.56 -37.00 -60.00   56
  4  \w     35.00  75.00   0.50    5.66    --  108.56 -19.00 -30.00   80
  5  \w     44.00  75.00   0.50    5.66    --  108.56 -19.00  30.00   62
  6  \w     40.00  66.00   0.50    5.66    --  108.56 -37.00   0.00   52
  7  \w     35.00  66.00   0.50    5.66    --  108.56 -37.00 -30.00   62
  8  \w     36.00  64.00   0.50    5.66    --  108.56 -37.00 -90.00   56
  9  \w     40.00  66.00   0.50    5.66    --  108.56 -37.00-120.00   52
 10  \w     36.00  69.00   0.50    5.66    --  108.56 -37.00-180.00   66
 11  \w     36.00  66.00   0.50    5.66    --  108.56 -37.00-150.00   60
 12  \w    -24.00  15.00   0.50    7.54    --   46.37 -73.00 -23.00   78
 13  \w     35.00  60.00   0.50    5.66    --  108.56 -37.00 120.00   50
 14  \w     71.00 112.00   0.50    7.54    --   46.37 125.00  30.00   82
 15  \w     79.00 117.00   0.50    7.54    --   46.37 125.00 -30.00   76
 16  \w     72.00 103.00   0.50    7.54    --   46.37 125.00-180.00   62
 17  \w    -40.00 -15.00   0.50    5.66    --  -84.50  50.00 -42.00   50
 18  \w   -143.00-117.00   0.50    5.66    --  -84.50-112.00  93.00   52
;
_diffrn_measurement_device 'four-circle diffractometer'
_diffrn_measurement_device_type 'XtaLAB Synergy, Single source at home/near, HyPix'
_diffrn_measurement_method '\w scans'
_diffrn_orient_matrix_type 'CrysAlisPro convention (1999,Acta A55,543-557)'
_diffrn_orient_matrix_UB_11 0.0582851000
_diffrn_orient_matrix_UB_12 0.1172378000
_diffrn_orient_matrix_UB_13 0.0445287000
_diffrn_orient_matrix_UB_21 0.1184764000
_diffrn_orient_matrix_UB_22 -0.0990136000
_diffrn_orient_matrix_UB_23 0.0399844000
_diffrn_orient_matrix_UB_31 0.1691048000
_diffrn_orient_matrix_UB_32 0.0289593000
_diffrn_orient_matrix_UB_33 -0.0432740000
_diffrn_radiation_monochromator mirror
_diffrn_radiation_probe x-ray
_diffrn_radiation_type 'Cu K\a'
_diffrn_radiation_wavelength 1.54184
_diffrn_reflns_av_R_equivalents 0.0250
_diffrn_reflns_av_unetI/netI 0.0300
_diffrn_reflns_Laue_measured_fraction_full 0.999
_diffrn_reflns_Laue_measured_fraction_max 0.960
_diffrn_reflns_limit_h_max 5
_diffrn_reflns_limit_h_min -8
_diffrn_reflns_limit_k_max 21
_diffrn_reflns_limit_k_min -26
_diffrn_reflns_limit_l_max 12
_diffrn_reflns_limit_l_min -11
_diffrn_reflns_number 5744
_diffrn_reflns_point_group_measured_fraction_full 0.904
_diffrn_reflns_point_group_measured_fraction_max 0.847
_diffrn_reflns_theta_full 67.684
_diffrn_reflns_theta_max 77.736
_diffrn_reflns_theta_min 4.239
_diffrn_source 'micro-focus sealed X-ray tube'
_diffrn_source_type 'PhotonJet (Cu) X-ray Source'
_exptl_absorpt_coefficient_mu 21.031
_exptl_absorpt_correction_T_max 1.00000
_exptl_absorpt_correction_T_min 0.50423
_exptl_absorpt_correction_type multi-scan
_exptl_absorpt_process_details
;
CrysAlisPro 1.171.39.45h (Rigaku Oxford Diffraction, 2018)
Empirical absorption correction using spherical harmonics,
 implemented in SCALE3 ABSPACK scaling algorithm.
;
_exptl_crystal_colour yellow
_exptl_crystal_colour_primary yellow
_exptl_crystal_density_diffrn 2.474
_exptl_crystal_description needle
_exptl_crystal_F_000 1024
_exptl_crystal_size_max 0.2
_exptl_crystal_size_mid 0.04
_exptl_crystal_size_min 0.03
_refine_diff_density_max 0.880
_refine_diff_density_min -0.808
_refine_diff_density_rms 0.137
_refine_ls_abs_structure_details
;
 Flack x determined using 850 quotients [(I+)-(I-)]/[(I+)+(I-)]
 (Parsons, Flack and Wagner, Acta Cryst. B69 (2013) 249-259).
;
_refine_ls_abs_structure_Flack -0.031(11)
_refine_ls_extinction_method none
_refine_ls_goodness_of_fit_ref 1.063
_refine_ls_hydrogen_treatment constr
_refine_ls_matrix_type full
_refine_ls_number_parameters 208
_refine_ls_number_reflns 2670
_refine_ls_number_restraints 0
_refine_ls_restrained_S_all 1.063
_refine_ls_R_factor_all 0.0252
_refine_ls_R_factor_gt 0.0235
_refine_ls_shift/su_max 0.000
_refine_ls_shift/su_mean 0.000
_refine_ls_structure_factor_coef Fsqd
_refine_ls_weighting_details 'w=1/[\s^2^(Fo^2^)+(0.0408P)^2^] where P=(Fo^2^+2Fc^2^)/3'
_refine_ls_weighting_scheme calc
_refine_ls_wR_factor_gt 0.0622
_refine_ls_wR_factor_ref 0.0628
_reflns_Friedel_coverage 0.519
_reflns_Friedel_fraction_full 0.769
_reflns_Friedel_fraction_max 0.691
_reflns_number_gt 2541
_reflns_number_total 2670
_reflns_threshold_expression 'I > 2\s(I)'
_cod_data_source_file d3dt00192j3.cif
_cod_data_source_block 2
_cod_database_code 7712353
_shelx_shelxl_version_number 2018/3
_chemical_oxdiff_formula C17H11N2O2BrPt
_chemical_oxdiff_usercomment 150K
_shelx_space_group_comment
;
The symmetry employed for this shelxl refinement is uniquely defined
by the following loop, which should always be used as a source of
symmetry information in preference to the above space-group names.
They are only intended as comments.
;
_shelx_estimated_absorpt_t_max 0.571
_shelx_estimated_absorpt_t_min 0.102
_reflns_odcompleteness_completeness 100.00
_reflns_odcompleteness_iscentric 1
_reflns_odcompleteness_theta 66.97
_olex2_refinement_description
;
1. Fixed Uiso
 At 1.2 times of:
  All C(H) groups
2.a Aromatic/amide H refined with riding coordinates:
 C15(H15), C11(H11), C12(H12), C8(H8), C3(H3), C14(H14), C5(H5), C2(H2),
 C4(H4), C10(H10), C9(H9)
;
_olex2_submission_special_instructions 'No special instructions were received'
_oxdiff_exptl_absorpt_empirical_details
;
Empirical correction (ABSPACK) includes:
- Absorption correction using spherical harmonics
- Frame scaling
;
_oxdiff_exptl_absorpt_empirical_full_max 1.707
_oxdiff_exptl_absorpt_empirical_full_min 0.627

loop_
_space_group_symop_operation_xyz
'x, y, z'
'-x+1/2, -y, z+1/2'
'-x, y+1/2, -z+1/2'
'x+1/2, -y+1/2, -z'

loop_
_atom_site_label
_atom_site_type_symbol
_atom_site_fract_x
_atom_site_fract_y
_atom_site_fract_z
_atom_site_U_iso_or_equiv
_atom_site_adp_type
_atom_site_occupancy
_atom_site_site_symmetry_order
_atom_site_calc_flag
_atom_site_refinement_flags_posn
_atom_site_refinement_flags_adp
_atom_site_refinement_flags_occupancy
_atom_site_disorder_assembly
_atom_site_disorder_group
Pt1 Pt 0.37538(4) 0.25062(2) 0.63972(2) 0.02023(10) Uani 1 1 d . . . . .
Br1 Br 0.45067(12) 0.13766(3) 0.09778(7) 0.02930(17) Uani 1 1 d . . . . .
N2 N 0.3717(11) 0.1790(3) 0.5002(5) 0.0191(15) Uani 1 1 d . . . . .
O2 O 0.3173(9) 0.0651(2) 0.7641(5) 0.0321(12) Uani 1 1 d . . . . .
O1 O 0.3688(11) 0.1708(2) 0.7679(5) 0.0293(12) Uani 1 1 d . . . . .
C15 C 0.3384(11) 0.0655(4) 0.4767(8) 0.0259(17) Uani 1 1 d . . . . .
H15 H 0.313393 0.025167 0.517794 0.031 Uiso 1 1 calc R U . . .
C6 C 0.3988(10) 0.3883(3) 0.6120(8) 0.0245(15) Uani 1 1 d . . . . .
C16 C 0.3455(9) 0.1204(3) 0.5560(7) 0.0191(14) Uani 1 1 d . . . . .
N1 N 0.4083(9) 0.3130(3) 0.7905(6) 0.0236(15) Uani 1 1 d . . . . .
C11 C 0.4246(11) 0.2946(3) 0.9202(7) 0.0283(16) Uani 1 1 d . . . . .
H11 H 0.407866 0.250565 0.941948 0.034 Uiso 1 1 calc R U . . .
C1 C 0.3623(13) 0.3318(4) 0.5340(9) 0.0226(15) Uani 1 1 d . . . . .
C12 C 0.4045(10) 0.1832(3) 0.3682(7) 0.0227(15) Uani 1 1 d . . . . .
H12 H 0.429021 0.224005 0.329428 0.027 Uiso 1 1 calc R U . . .
C8 C 0.4670(12) 0.4205(3) 0.8557(7) 0.0268(15) Uani 1 1 d . . . . .
H8 H 0.480434 0.464474 0.832227 0.032 Uiso 1 1 calc R U . . .
C17 C 0.3397(11) 0.1166(3) 0.7093(8) 0.0244(16) Uani 1 1 d . . . . .
C3 C 0.3104(12) 0.4034(4) 0.3429(8) 0.0278(16) Uani 1 1 d . . . . .
H3 H 0.277416 0.408545 0.250289 0.033 Uiso 1 1 calc R U . . .
C7 C 0.4258(10) 0.3761(3) 0.7569(7) 0.0228(15) Uani 1 1 d . . . . .
C13 C 0.4040(10) 0.1288(3) 0.2843(8) 0.0243(15) Uani 1 1 d . . . . .
C14 C 0.3669(12) 0.0690(3) 0.3406(7) 0.0249(15) Uani 1 1 d . . . . .
H14 H 0.361688 0.031617 0.285576 0.030 Uiso 1 1 calc R U . . .
C5 C 0.3962(11) 0.4494(3) 0.5560(8) 0.0277(16) Uani 1 1 d . . . . .
H5 H 0.423209 0.485647 0.610784 0.033 Uiso 1 1 calc R U . . .
C2 C 0.3137(10) 0.3424(3) 0.3979(8) 0.0238(14) Uani 1 1 d . . . . .
H2 H 0.282289 0.306864 0.342246 0.029 Uiso 1 1 calc R U . . .
C4 C 0.3539(11) 0.4573(3) 0.4191(9) 0.0312(17) Uani 1 1 d . . . . .
H4 H 0.354785 0.498653 0.378887 0.037 Uiso 1 1 calc R U . . .
C10 C 0.4646(15) 0.3370(4) 1.0228(8) 0.037(2) Uani 1 1 d . . . . .
H10 H 0.475297 0.322738 1.113885 0.044 Uiso 1 1 calc R U . . .
C9 C 0.4891(13) 0.4012(4) 0.9899(8) 0.031(2) Uani 1 1 d . . . . .
H9 H 0.520436 0.431516 1.058059 0.038 Uiso 1 1 calc R U . . .

loop_
_atom_site_aniso_label
_atom_site_aniso_U_11
_atom_site_aniso_U_22
_atom_site_aniso_U_33
_atom_site_aniso_U_23
_atom_site_aniso_U_13
_atom_site_aniso_U_12
Pt1 0.02657(16) 0.01295(15) 0.02116(15) 0.00085(12) 0.00250(9) -0.00064(14)
Br1 0.0404(4) 0.0250(3) 0.0226(3) 0.0010(3) 0.0010(4) 0.0014(3)
N2 0.023(3) 0.016(3) 0.019(3) 0.0006(18) -0.002(3) 0.002(3)
O2 0.050(3) 0.016(2) 0.030(3) 0.005(2) 0.003(3) 0.001(2)
O1 0.044(3) 0.021(2) 0.023(2) 0.001(2) 0.003(3) -0.002(3)
C15 0.028(4) 0.019(4) 0.030(3) 0.003(3) -0.003(3) -0.001(3)
C6 0.024(4) 0.012(3) 0.038(4) 0.002(3) 0.005(3) -0.002(3)
C16 0.020(4) 0.018(3) 0.020(3) 0.003(2) -0.005(3) 0.004(3)
N1 0.028(4) 0.018(3) 0.025(3) -0.002(2) 0.002(3) -0.001(2)
C11 0.043(4) 0.018(3) 0.023(3) 0.000(3) 0.007(4) 0.000(3)
C1 0.019(4) 0.027(4) 0.022(3) 0.001(3) 0.006(3) 0.001(3)
C12 0.027(4) 0.020(3) 0.021(3) 0.000(3) -0.002(3) 0.003(3)
C8 0.034(4) 0.014(3) 0.033(4) -0.004(3) 0.005(3) -0.001(3)
C17 0.029(4) 0.016(3) 0.028(4) 0.002(3) 0.001(3) 0.001(3)
C3 0.028(4) 0.029(4) 0.026(4) 0.001(3) 0.005(3) 0.006(3)
C7 0.024(4) 0.016(3) 0.029(4) -0.003(3) 0.004(3) 0.002(2)
C13 0.028(4) 0.015(3) 0.029(4) -0.003(3) -0.003(3) 0.003(3)
C14 0.029(4) 0.016(3) 0.030(4) -0.003(3) -0.005(4) 0.001(3)
C5 0.029(4) 0.022(3) 0.033(4) 0.005(3) 0.004(3) -0.002(3)
C2 0.021(3) 0.022(3) 0.029(3) -0.007(3) -0.002(3) 0.000(3)
C4 0.035(4) 0.021(3) 0.037(4) 0.012(3) 0.004(4) -0.002(3)
C10 0.051(6) 0.032(4) 0.027(4) 0.005(3) -0.003(4) 0.002(4)
C9 0.035(5) 0.028(4) 0.031(4) -0.008(3) -0.001(3) -0.002(4)

loop_
_atom_type_symbol
_atom_type_description
_atom_type_scat_dispersion_real
_atom_type_scat_dispersion_imag
_atom_type_scat_source
C C 0.0181 0.0091 'International Tables Vol C Tables 4.2.6.8 and 6.1.1.4'
H H 0.0000 0.0000 'International Tables Vol C Tables 4.2.6.8 and 6.1.1.4'
Br Br -0.6763 1.2805 'International Tables Vol C Tables 4.2.6.8 and 6.1.1.4'
N N 0.0311 0.0180 'International Tables Vol C Tables 4.2.6.8 and 6.1.1.4'
O O 0.0492 0.0322 'International Tables Vol C Tables 4.2.6.8 and 6.1.1.4'
Pt Pt -4.5932 6.9264 'International Tables Vol C Tables 4.2.6.8 and 6.1.1.4'

loop_
_geom_angle_atom_site_label_1
_geom_angle_atom_site_label_2
_geom_angle_atom_site_label_3
_geom_angle
_geom_angle_site_symmetry_1
_geom_angle_site_symmetry_3
_geom_angle_publ_flag
N2 Pt1 O1 79.8(2) . . ?
N1 Pt1 N2 171.3(3) . . ?
N1 Pt1 O1 94.1(2) . . ?
N1 Pt1 C1 80.9(3) . . ?
C1 Pt1 N2 105.7(3) . . ?
C1 Pt1 O1 173.1(3) . . ?
C16 N2 Pt1 113.0(4) . . ?
C12 N2 Pt1 127.9(6) . . ?
C12 N2 C16 118.9(7) . . ?
C17 O1 Pt1 115.5(4) . . ?
C16 C15 H15 119.8 . . ?
C14 C15 H15 119.8 . . ?
C14 C15 C16 120.4(7) . . ?
C1 C6 C7 114.0(6) . . ?
C5 C6 C1 122.6(7) . . ?
C5 C6 C7 123.3(7) . . ?
N2 C16 C15 121.4(6) . . ?
N2 C16 C17 117.2(6) . . ?
C15 C16 C17 121.3(6) . . ?
C11 N1 Pt1 122.4(5) . . ?
C11 N1 C7 120.0(6) . . ?
C7 N1 Pt1 117.4(5) . . ?
N1 C11 H11 118.8 . . ?
N1 C11 C10 122.4(7) . . ?
C10 C11 H11 118.8 . . ?
C6 C1 Pt1 114.2(6) . . ?
C2 C1 Pt1 130.3(6) . . ?
C2 C1 C6 115.4(7) . . ?
N2 C12 H12 119.2 . . ?
N2 C12 C13 121.7(7) . . ?
C13 C12 H12 119.2 . . ?
C7 C8 H8 119.9 . . ?
C7 C8 C9 120.1(7) . . ?
C9 C8 H8 119.9 . . ?
O2 C17 O1 126.8(7) . . ?
O2 C17 C16 119.6(6) . . ?
O1 C17 C16 113.5(6) . . ?
C2 C3 H3 119.1 . . ?
C2 C3 C4 121.9(7) . . ?
C4 C3 H3 119.1 . . ?
N1 C7 C6 113.1(6) . . ?
N1 C7 C8 119.9(7) . . ?
C8 C7 C6 127.0(6) . . ?
C12 C13 Br1 119.8(5) . . ?
C14 C13 Br1 120.9(5) . . ?
C14 C13 C12 119.3(7) . . ?
C15 C14 C13 118.1(7) . . ?
C15 C14 H14 120.9 . . ?
C13 C14 H14 120.9 . . ?
C6 C5 H5 120.1 . . ?
C6 C5 C4 119.8(7) . . ?
C4 C5 H5 120.1 . . ?
C1 C2 H2 119.2 . . ?
C3 C2 C1 121.6(7) . . ?
C3 C2 H2 119.2 . . ?
C3 C4 C5 118.6(6) . . ?
C3 C4 H4 120.7 . . ?
C5 C4 H4 120.7 . . ?
C11 C10 H10 120.8 . . ?
C11 C10 C9 118.4(7) . . ?
C9 C10 H10 120.8 . . ?
C8 C9 H9 120.4 . . ?
C10 C9 C8 119.1(7) . . ?
C10 C9 H9 120.4 . . ?

loop_
_geom_bond_atom_site_label_1
_geom_bond_atom_site_label_2
_geom_bond_distance
_geom_bond_site_symmetry_2
_geom_bond_publ_flag
Pt1 N2 2.032(6) . ?
Pt1 O1 2.092(5) . ?
Pt1 N1 1.990(6) . ?
Pt1 C1 1.991(8) . ?
Br1 C13 1.880(8) . ?
N2 C16 1.354(9) . ?
N2 C12 1.327(9) . ?
O2 C17 1.214(8) . ?
O1 C17 1.286(8) . ?
C15 H15 0.9500 . ?
C15 C16 1.388(10) . ?
C15 C14 1.361(10) . ?
C6 C1 1.432(11) . ?
C6 C7 1.465(10) . ?
C6 C5 1.389(9) . ?
C16 C17 1.515(10) . ?
N1 C11 1.342(10) . ?
N1 C7 1.363(8) . ?
C11 H11 0.9500 . ?
C11 C10 1.375(11) . ?
C1 C2 1.406(11) . ?
C12 H12 0.9500 . ?
C12 C13 1.405(10) . ?
C8 H8 0.9500 . ?
C8 C7 1.377(10) . ?
C8 C9 1.394(10) . ?
C3 H3 0.9500 . ?
C3 C2 1.382(10) . ?
C3 C4 1.388(11) . ?
C13 C14 1.391(10) . ?
C14 H14 0.9500 . ?
C5 H5 0.9500 . ?
C5 C4 1.395(13) . ?
C2 H2 0.9500 . ?
C4 H4 0.9500 . ?
C10 H10 0.9500 . ?
C10 C9 1.389(11) . ?
C9 H9 0.9500 . ?

loop_
_geom_torsion_atom_site_label_1
_geom_torsion_atom_site_label_2
_geom_torsion_atom_site_label_3
_geom_torsion_atom_site_label_4
_geom_torsion
_geom_torsion_site_symmetry_1
_geom_torsion_site_symmetry_2
_geom_torsion_site_symmetry_3
_geom_torsion_site_symmetry_4
_geom_torsion_publ_flag
Pt1 N2 C16 C15 179.8(6) . . . . ?
Pt1 N2 C16 C17 -4.9(9) . . . . ?
Pt1 N2 C12 C13 177.6(5) . . . . ?
Pt1 O1 C17 O2 -174.4(7) . . . . ?
Pt1 O1 C17 C16 8.9(9) . . . . ?
Pt1 N1 C11 C10 173.8(7) . . . . ?
Pt1 N1 C7 C6 5.6(8) . . . . ?
Pt1 N1 C7 C8 -173.7(6) . . . . ?
Pt1 C1 C2 C3 179.1(6) . . . . ?
Br1 C13 C14 C15 178.5(6) . . . . ?
N2 C16 C17 O2 -179.7(7) . . . . ?
N2 C16 C17 O1 -2.8(11) . . . . ?
N2 C12 C13 Br1 179.8(6) . . . . ?
N2 C12 C13 C14 0.4(11) . . . . ?
C15 C16 C17 O2 -4.4(12) . . . . ?
C15 C16 C17 O1 172.5(7) . . . . ?
C6 C1 C2 C3 2.9(12) . . . . ?
C6 C5 C4 C3 1.6(13) . . . . ?
C16 N2 C12 C13 3.0(12) . . . . ?
C16 C15 C14 C13 0.3(13) . . . . ?
N1 C11 C10 C9 -0.1(14) . . . . ?
C11 N1 C7 C6 -178.3(7) . . . . ?
C11 N1 C7 C8 2.4(11) . . . . ?
C11 C10 C9 C8 1.8(14) . . . . ?
C1 C6 C7 N1 -0.9(9) . . . . ?
C1 C6 C7 C8 178.4(8) . . . . ?
C1 C6 C5 C4 1.1(12) . . . . ?
C12 N2 C16 C15 -4.9(12) . . . . ?
C12 N2 C16 C17 170.4(7) . . . . ?
C12 C13 C14 C15 -2.1(12) . . . . ?
C7 C6 C1 Pt1 -4.1(9) . . . . ?
C7 C6 C1 C2 172.7(7) . . . . ?
C7 C6 C5 C4 -174.5(7) . . . . ?
C7 N1 C11 C10 -2.1(12) . . . . ?
C7 C8 C9 C10 -1.5(13) . . . . ?
C14 C15 C16 N2 3.3(13) . . . . ?
C14 C15 C16 C17 -171.8(8) . . . . ?
C5 C6 C1 Pt1 179.9(6) . . . . ?
C5 C6 C1 C2 -3.3(12) . . . . ?
C5 C6 C7 N1 175.0(7) . . . . ?
C5 C6 C7 C8 -5.7(12) . . . . ?
C2 C3 C4 C5 -2.0(13) . . . . ?
C4 C3 C2 C1 -0.3(12) . . . . ?
C9 C8 C7 C6 -179.8(8) . . . . ?
C9 C8 C7 N1 -0.6(12) . . . . ?
